data_2002815
loop_
_publ_author_name
'Mueller-Buschbaum, Hk'
'Mertens, B'

_publ_section_title
;
Ein Rubidium-Cadmium-Oxovanadat(V) mit Tunnelstruktur:Rb Cd3 (V O4) (V2
O7)
;
_journal_name_full
;
Zeitschrift fuer Anorganische und Allgemeine Chemie
;
_journal_page_first 357
_journal_page_last 361
_journal_paper_doi 10.1002/zaac.19976230157
_journal_volume 623
_journal_year 1997
_chemical_formula_structural 'Rb Cd3 (V O4) (V2 O7)'
_chemical_formula_sum 'Cd3 O11 Rb V3'
_chemical_name_systematic 'Rubidium tricadmium vanadate divanadate'
_space_group_IT_number 14
_symmetry_cell_setting monoclinic
_symmetry_Int_Tables_number 14
_symmetry_space_group_name_Hall '-P 2ybc'
_symmetry_space_group_name_H-M 'P 1 21/c 1'
_cell_angle_alpha 90
_cell_angle_beta 98.496(14)
_cell_angle_gamma 90
_cell_formula_units_Z 4
_cell_length_a 8.397(2)
_cell_length_b 9.7753(15)
_cell_length_c 12.616(2)
_cell_volume 1024.2
_refine_ls_R_factor_all 0.0887
_cod_database_code 2002815

loop_
_symmetry_equiv_pos_as_xyz
x,y,z
-x,1/2+y,1/2-z
-x,-y,-z
x,1/2-y,1/2+z

loop_
_atom_site_aniso_label
_atom_site_aniso_U_11
_atom_site_aniso_U_12
_atom_site_aniso_U_13
_atom_site_aniso_U_22
_atom_site_aniso_U_23
_atom_site_aniso_U_33
Cd1 0.0116(2) 0.0001(2) 0.0015(2) 0.0149(2) 0.0001(2) 0.0154(2)
Cd2 0.0134(2) 0.0010(2) 0.0016(2) 0.0151(2) 0.0011(2) 0.0127(2)
Cd3 0.0147(2) 0.0012(2) 0.0022(2) 0.0165(2) -0.0016(2) 0.0149(2)
Rb1 0.0196(3) -0.0009(3) 0.0039(3) 0.0211(3) -0.0036(3) 0.0189(3)
V1 0.0122(5) -0.0004(4) 0.0022(4) 0.0106(5) 0.0008(4) 0.0126(5)
V2 0.0131(5) 0.0009(4) 0.0009(4) 0.0122(5) 0.0014(4) 0.0116(5)
V3 0.0129(5) 0.0008(4) 0.0030(4) 0.0116(5) .0000(4) 0.0129(5)
O1 0.018(2) 0.002(2) .000(2) 0.012(2) 0.002(2) 0.019(2)
O2 0.018(2) -0.002(2) 0.006(2) 0.013(2) 0.004(2) 0.018(2)
O3 0.016(2) -0.001(2) 0.004(2) 0.016(2) -0.001(2) 0.012(2)
O4 0.014(2) 0.005(2) -0.001(2) 0.014(2) -0.002(2) 0.017(2)
O5 0.024(2) -0.001(2) 0.004(2) 0.027(3) 0.004(2) 0.015(2)
O6 0.016(2) -0.002(2) .000(2) 0.018(2) 0.003(2) 0.016(2)
O7 0.016(2) 0.004(2) -0.001(2) 0.020(3) 0.003(2) 0.019(2)
O8 0.016(2) -0.003(2) 0.004(2) 0.017(2) 0.001(2) 0.018(2)
O9 0.029(3) -0.001(2) .000(2) 0.014(2) 0.001(2) 0.018(2)
O10 0.012(2) 0.006(2) -0.001(2) 0.013(2) 0.002(2) 0.035(3)
O11 0.012(2) -0.002(2) .000(2) 0.016(2) .000(2) 0.013(2)

loop_
_atom_site_label
_atom_site_type_symbol
_atom_site_symmetry_multiplicity
_atom_site_Wyckoff_symbol
_atom_site_fract_x
_atom_site_fract_y
_atom_site_fract_z
_atom_site_occupancy
_atom_site_attached_hydrogens
_atom_site_calc_flag
Cd1 Cd2+ 4 e 0.91697(6) 0.12497(6) 0.73803(4) 1. 0 d
Cd2 Cd2+ 4 e 0.45214(6) -0.35376(5) 0.93230(4) 1. 0 d
Cd3 Cd2+ 4 e 0.56350(6) 0.10110(6) 0.84617(4) 1. 0 d
Rb1 Rb1+ 4 e 0.88946(9) -0.24882(8) 0.98957(6) 1. 0 d
V1 V5+ 4 e 0.68020(14) -0.17449(13) 0.71462(10) 1. 0 d
V2 V5+ 4 e 0.22104(15) -0.06629(12) 0.89533(10) 1. 0 d
V3 V5+ 4 e 0.23410(15) -0.06882(12) 0.64791(10) 1. 0 d
O1 O2- 4 e 0.2139(6) -0.2419(5) 0.8994(4) 1. 0 d
O2 O2- 4 e 0.2189(6) -0.2433(5) 0.6477(4) 1. 0 d
O3 O2- 4 e 0.6781(6) 0.0096(6) 0.7152(4) 1. 0 d
O4 O2- 4 e 0.0505(6) -0.0014(6) 0.6271(4) 1. 0 d
O5 O2- 4 e 0.5805(7) -0.2373(6) 0.8125(4) 1. 0 d
O6 O2- 4 e 0.5857(6) -0.2339(6) 0.5924(4) 1. 0 d
O7 O2- 4 e 0.0357(6) -0.0020(6) 0.8772(4) 1. 0 d
O8 O2- 4 e 0.3439(6) -0.0081(6) 0.5544(4) 1. 0 d
O9 O2- 4 e 0.3249(7) -0.0022(6) 1.0074(5) 1. 0 d
O10 O2- 4 e 0.8705(6) -0.2300(6) 0.7336(5) 1. 0 d
O11 O2- 4 e 0.3225(6) -0.0144(6) 0.7835(4) 1. 0 d

loop_
_atom_type_symbol
_atom_type_oxidation_number
Cd2+ 2.000
Rb1+ 1.000
V5+ 5.000
O2- -2.000
